data_4501725
loop_
_publ_author_name
'Matsumoto, Kouzou'
'Inokuchi, Daisuke'
'Hirao, Yasukazu'
'Kurata, Hiroyuki'
'Kubo, Takashi'

_publ_section_title
;
 Hydrogen-Bonded Quartz-type Network of Diprotonated
 Tetrakis(4-pyridyl)methane Dications
;
_journal_issue 7
_journal_name_full 'Crystal Growth &amp; Design'
_journal_page_first 2854
_journal_paper_doi 10.1021/cg1003353
_journal_volume 10
_journal_year 2010
_chemical_formula_moiety 'C23 H21 B2 F8 N5 '
_chemical_formula_sum 'C23 H21 B2 F8 N5'
_chemical_formula_weight 541.06
_space_group_IT_number 179
_symmetry_cell_setting hexagonal
_symmetry_Int_Tables_number 179
_symmetry_space_group_name_Hall 'P 65 2 (0 0 1)'
_symmetry_space_group_name_H-M 'P 65 2 2'
_cell_angle_alpha 90.0000
_cell_angle_beta 90.0000
_cell_angle_gamma 120.0000
_cell_formula_units_Z 6
_cell_length_a 10.6023(3)
_cell_length_b 10.6023(3)
_cell_length_c 38.2513(10)
_cell_measurement_reflns_used 28319
_cell_measurement_temperature 200.1
_cell_measurement_theta_max 27.4
_cell_measurement_theta_min 3.1
_cell_volume 3723.72(18)
_computing_cell_refinement PROCESS-AUTO
_computing_data_collection PROCESS-AUTO
_computing_data_reduction CrystalStructure
_computing_publication_material 'CrystalStructure 3.8'
_computing_structure_refinement SHELXL
_computing_structure_solution SIR2004
_diffrn_ambient_temperature 200
_diffrn_detector_area_resol_mean 10.00
_diffrn_measured_fraction_theta_full 0.997
_diffrn_measured_fraction_theta_max 0.997
_diffrn_measurement_device_type 'Rigaku RAXIS-RAPID'
_diffrn_measurement_method \w
_diffrn_radiation_type 'Mo K\a'
_diffrn_radiation_wavelength 0.71075
_diffrn_reflns_av_R_equivalents 0.050
_diffrn_reflns_limit_h_max 13
_diffrn_reflns_limit_h_min -13
_diffrn_reflns_limit_k_max 12
_diffrn_reflns_limit_k_min -13
_diffrn_reflns_limit_l_max 49
_diffrn_reflns_limit_l_min -48
_diffrn_reflns_number 35544
_diffrn_reflns_theta_full 27.43
_diffrn_reflns_theta_max 27.43
_exptl_absorpt_coefficient_mu 0.129
_exptl_absorpt_correction_T_max 0.962
_exptl_absorpt_correction_T_min 0.918
_exptl_absorpt_correction_type multi-scan
_exptl_absorpt_process_details
;
    Higashi, T. (1995). Program for Absorption Correction.
    Rigaku Corporation, Tokyo, Japan.
;
_exptl_crystal_colour colorless
_exptl_crystal_density_diffrn 1.448
_exptl_crystal_density_method 'not measured'
_exptl_crystal_description prism
_exptl_crystal_F_000 1656.00
_exptl_crystal_size_max 0.50
_exptl_crystal_size_mid 0.40
_exptl_crystal_size_min 0.30
_refine_diff_density_max 0.56
_refine_diff_density_min -0.36
_refine_ls_extinction_method none
_refine_ls_goodness_of_fit_ref 1.105
_refine_ls_hydrogen_treatment refall
_refine_ls_number_parameters 193
_refine_ls_number_reflns 2834
_refine_ls_R_factor_gt 0.0643
_refine_ls_shift/su_max 0.0010
_refine_ls_structure_factor_coef Fsqd
_refine_ls_weighting_details 'w = 1/[\s^2^(Fo^2^)+(0.1006P)^2^+2.2713P] where P=(Fo^2^+2Fc^2^)/3'
_refine_ls_weighting_scheme calc
_refine_ls_wR_factor_ref 0.1807
_reflns_number_gt 2650
_reflns_number_total 2834
_reflns_threshold_expression F^2^>2.0\s(F^2^)
_cod_data_source_file cg1003353_si_001.cif
_cod_data_source_block '_4Py4C_2BF4'
_cod_original_formula_sum 'C23 H21 B2 F8 N5 '
_cod_database_code 4501725

loop_
_symmetry_equiv_pos_site_id
_symmetry_equiv_pos_as_xyz
1 +X,+Y,+Z
2 +X-Y,+X,5/6+Z
3 -Y,+X-Y,2/3+Z
4 -X,-Y,1/2+Z
5 -X+Y,-X,1/3+Z
6 +Y,-X+Y,1/6+Z
7 +X-Y,-Y,-Z
8 -Y,-X,1/6-Z
9 -X,-X+Y,1/3-Z
10 -X+Y,+Y,1/2-Z
11 +Y,+X,2/3-Z
12 +X,+X-Y,5/6-Z

loop_
_atom_site_label
_atom_site_type_symbol
_atom_site_fract_x
_atom_site_fract_y
_atom_site_fract_z
_atom_site_U_iso_or_equiv
_atom_site_adp_type
_atom_site_occupancy
_atom_site_symmetry_multiplicity
_atom_site_calc_flag
_atom_site_refinement_flags
F(1) F 0.8175(3) 0.2656(2) -0.10959(6) 0.0877(9) Uani 1.00 1 d .
F(2) F 0.7710(4) 0.0528(3) -0.13265(7) 0.1057(12) Uani 1.00 1 d .
F(3) F 0.6483(8) 0.1559(7) -0.1509(2) 0.166(3) Uani 0.80 1 d P
F(4) F 0.8423(7) 0.2565(3) -0.16597(9) 0.1127(18) Uani 0.80 1 d P
F(5) F 0.9090(14) 0.192(2) -0.1616(4) 0.112(6) Uani 0.20 1 d P
F(6) F 0.6319(14) 0.095(2) -0.1380(3) 0.090(7) Uani 0.20 1 d P
N(1) N 1.0084(2) 0.2961(2) -0.05318(5) 0.0313(4) Uani 1.00 1 d .
N(2) N 0.4623(2) 0.2101(2) 0.07373(6) 0.0366(5) Uani 1.00 1 d .
N(4) N 0.2387(8) 0.1193(4) -0.0833 0.168(5) Uani 1.00 2 d S
C(1) C 0.6129(3) 0.0000 0.0000 0.0201(5) Uani 1.00 2 d S
C(2) C 0.7538(2) 0.1094(2) -0.01918(5) 0.0214(4) Uani 1.00 1 d .
C(3) C 0.8344(2) 0.0573(2) -0.03694(6) 0.0271(4) Uani 1.00 1 d .
C(4) C 0.9625(2) 0.1532(2) -0.05339(7) 0.0335(5) Uani 1.00 1 d .
C(5) C 0.9334(2) 0.3491(2) -0.03741(6) 0.0290(5) Uani 1.00 1 d .
C(6) C 0.8053(2) 0.2582(2) -0.01997(6) 0.0240(4) Uani 1.00 1 d .
C(7) C 0.5649(2) 0.0780(2) 0.02677(6) 0.0232(4) Uani 1.00 1 d .
C(8) C 0.4984(2) 0.1552(2) 0.01513(7) 0.0310(5) Uani 1.00 1 d .
C(9) C 0.4490(3) 0.2185(2) 0.03894(7) 0.0352(5) Uani 1.00 1 d .
C(10) C 0.5283(3) 0.1393(3) 0.08507(7) 0.0364(5) Uani 1.00 1 d .
C(11) C 0.5822(2) 0.0723(2) 0.06288(6) 0.0297(5) Uani 1.00 1 d .
C(12) C 0.5289(6) 0.2644(3) -0.0833 0.0601(13) Uani 1.00 2 d S
C(13) C 0.3748(16) 0.1874(8) -0.0833 0.127(3) Uani 1.00 2 d S
B(4) B 0.7772(5) 0.1787(3) -0.13893(9) 0.0496(9) Uani 1.00 1 d .
H(1) H 1.0905 0.3564 -0.0638 0.038 Uiso 1.00 1 c R
H(2) H 0.8005 -0.0442 -0.0376 0.033 Uiso 1.00 1 c R
H(3) H 1.0183 0.1181 -0.0649 0.040 Uiso 1.00 1 c R
H(4) H 0.9681 0.4508 -0.0381 0.035 Uiso 1.00 1 c R
H(5) H 0.7528 0.2974 -0.0086 0.029 Uiso 1.00 1 c R
H(6) H 0.4869 0.1642 -0.0092 0.037 Uiso 1.00 1 c R
H(7) H 0.4037 0.2702 0.0304 0.042 Uiso 1.00 1 c R
H(8) H 0.5394 0.1339 0.1096 0.044 Uiso 1.00 1 c R
H(9) H 0.6296 0.0238 0.0722 0.036 Uiso 1.00 1 c R
H(10) H 0.5645 0.2840 -0.1075 0.072 Uiso 1.00 1 c R
H(11) H 0.5645 0.2059 -0.0717 0.072 Uiso 1.00 1 c R
H(12) H 0.5645 0.3568 -0.0708 0.072 Uiso 1.00 1 c R

loop_
_atom_site_aniso_label
_atom_site_aniso_U_11
_atom_site_aniso_U_22
_atom_site_aniso_U_33
_atom_site_aniso_U_12
_atom_site_aniso_U_13
_atom_site_aniso_U_23
F(1) 0.155(2) 0.0532(13) 0.0595(12) 0.0554(16) -0.0526(15) -0.0233(10)
F(2) 0.205(4) 0.0750(17) 0.0789(15) 0.102(2) -0.042(2) -0.0205(13)
F(3) 0.212(7) 0.171(6) 0.209(6) 0.166(6) -0.161(5) -0.133(5)
F(4) 0.206(5) 0.0581(19) 0.0612(17) 0.056(2) 0.048(2) 0.0123(15)
F(5) 0.045(6) 0.145(15) 0.122(12) 0.031(8) -0.006(7) -0.071(11)
F(6) 0.038(6) 0.101(12) 0.062(7) -0.017(6) 0.032(6) -0.040(7)
N(1) 0.0238(10) 0.0314(10) 0.0319(9) 0.0088(8) 0.0072(8) 0.0075(8)
N(2) 0.0298(11) 0.0325(11) 0.0451(12) 0.0138(9) 0.0101(9) -0.0066(9)
N(4) 0.057(3) 0.067(3) 0.377(17) 0.0283(19) 0.0000 -0.057(6)
C(1) 0.0196(10) 0.0173(13) 0.0228(12) 0.0087(6) -0.0001(5) -0.0002(10)
C(2) 0.0214(10) 0.0201(10) 0.0218(8) 0.0095(8) -0.0016(7) 0.0009(7)
C(3) 0.0273(11) 0.0210(10) 0.0343(10) 0.0131(9) 0.0053(9) 0.0011(8)
C(4) 0.0311(12) 0.0336(13) 0.0379(12) 0.0177(11) 0.0093(9) 0.0011(10)
C(5) 0.0269(11) 0.0218(10) 0.0322(10) 0.0076(9) 0.0006(9) 0.0043(8)
C(6) 0.0244(10) 0.0206(10) 0.0270(9) 0.0112(8) 0.0018(8) 0.0002(8)
C(7) 0.0203(10) 0.0184(9) 0.0278(10) 0.0073(8) 0.0046(8) 0.0010(8)
C(8) 0.0305(12) 0.0305(12) 0.0349(12) 0.0174(10) 0.0018(9) 0.0009(9)
C(9) 0.0330(13) 0.0301(13) 0.0481(14) 0.0200(11) 0.0056(10) -0.0010(10)
C(10) 0.0404(14) 0.0362(14) 0.0310(11) 0.0179(12) 0.0045(10) -0.0064(10)
C(11) 0.0324(12) 0.0284(11) 0.0288(10) 0.0155(10) 0.0001(9) -0.0019(9)
C(12) 0.048(2) 0.049(2) 0.083(3) 0.0242(14) 0.0000 0.012(2)
C(13) 0.179(12) 0.105(4) 0.121(6) 0.089(6) 0.0000 -0.012(4)
B(4) 0.071(2) 0.0315(15) 0.0413(15) 0.0215(17) -0.0173(16) -0.0034(13)

loop_
_atom_type_symbol
_atom_type_description
_atom_type_scat_dispersion_real
_atom_type_scat_dispersion_imag
_atom_type_scat_source
C C 0.003 0.002
;
International Tables for Crystallography
(1992, Vol. C, Tables 4.2.6.8 and 6.1.1.4)
;
H H 0.000 0.000
;
International Tables for Crystallography
(1992, Vol. C, Table 6.1.1.4)
;
B B 0.001 0.001
;
International Tables for Crystallography
(1992, Vol. C, Tables 4.2.6.8 and 6.1.1.4)
;
F F 0.017 0.010
;
International Tables for Crystallography
(1992, Vol. C, Tables 4.2.6.8 and 6.1.1.4)
;
N N 0.006 0.003
;
International Tables for Crystallography
(1992, Vol. C, Tables 4.2.6.8 and 6.1.1.4)
;

loop_
_geom_angle_atom_site_label_1
_geom_angle_atom_site_label_2
_geom_angle_atom_site_label_3
_geom_angle
_geom_angle_publ_flag
_geom_angle_site_symmetry_1
_geom_angle_site_symmetry_3
F(6) F(3) B(4) 73.3(12) yes . .
F(5) F(4) B(4) 78.9(8) yes . .
F(4) F(5) B(4) 52.6(8) yes . .
F(3) F(6) B(4) 74.0(11) yes . .
C(4) N(1) C(5) 121.7(2) yes . .
C(9) N(2) C(10) 117.5(2) yes . .
C(2) C(1) C(2) 107.4(2) yes . 7_555
C(2) C(1) C(7) 111.40(11) yes . .
C(2) C(1) C(7) 109.78(10) yes . 7_555
C(2) C(1) C(7) 109.78(12) yes 7_555 .
C(2) C(1) C(7) 111.40(12) yes 7_555 7_555
C(7) C(1) C(7) 107.1(2) yes . 7_555
C(1) C(2) C(3) 119.07(19) yes . .
C(1) C(2) C(6) 123.2(2) yes . .
C(3) C(2) C(6) 117.76(19) yes . .
C(2) C(3) C(4) 120.1(2) yes . .
N(1) C(4) C(3) 119.9(3) yes . .
N(1) C(5) C(6) 120.9(2) yes . .
C(2) C(6) C(5) 119.6(2) yes . .
C(1) C(7) C(8) 119.9(2) yes . .
C(1) C(7) C(11) 122.9(2) yes . .
C(8) C(7) C(11) 117.2(2) yes . .
C(7) C(8) C(9) 120.1(2) yes . .
N(2) C(9) C(8) 122.9(3) yes . .
N(2) C(10) C(11) 123.6(2) yes . .
C(7) C(11) C(10) 118.8(3) yes . .
N(4) C(13) C(12) 180.0(10) yes . .
F(1) B(4) F(2) 111.6(3) yes . .
F(1) B(4) F(3) 110.2(5) yes . .
F(1) B(4) F(4) 109.8(2) yes . .
F(1) B(4) F(5) 114.9(6) yes . .
F(1) B(4) F(6) 106.9(8) yes . .
F(2) B(4) F(3) 110.3(4) yes . .
F(2) B(4) F(4) 122.1(4) yes . .
F(2) B(4) F(5) 77.8(9) yes . .
F(2) B(4) F(6) 82.5(10) yes . .
F(3) B(4) F(4) 90.7(5) yes . .
F(3) B(4) F(5) 126.8(7) yes . .
F(3) B(4) F(6) 32.8(8) yes . .
F(4) B(4) F(5) 48.5(9) yes . .
F(4) B(4) F(6) 120.9(8) yes . .
F(5) B(4) F(6) 138.0(10) yes . .
C(4) N(1) H(1) 119.1 no . .
C(5) N(1) H(1) 119.1 no . .
C(2) C(3) H(2) 119.9 no . .
C(4) C(3) H(2) 120.0 no . .
N(1) C(4) H(3) 120.0 no . .
C(3) C(4) H(3) 120.0 no . .
N(1) C(5) H(4) 119.6 no . .
C(6) C(5) H(4) 119.6 no . .
C(2) C(6) H(5) 120.2 no . .
C(5) C(6) H(5) 120.2 no . .
C(7) C(8) H(6) 120.0 no . .
C(9) C(8) H(6) 120.0 no . .
N(2) C(9) H(7) 118.5 no . .
C(8) C(9) H(7) 118.6 no . .
N(2) C(10) H(8) 118.2 no . .
C(11) C(10) H(8) 118.2 no . .
C(7) C(11) H(9) 120.6 no . .
C(10) C(11) H(9) 120.6 no . .
C(13) C(12) H(10) 109.4 no . .
C(13) C(12) H(10) 109.5 no . 12_554
C(13) C(12) H(11) 109.5 no . .
C(13) C(12) H(11) 109.4 no . 12_554
C(13) C(12) H(12) 109.5 no . .
C(13) C(12) H(12) 109.5 no . 12_554
H(10) C(12) H(10) 141.1 no . 12_554
H(10) C(12) H(11) 109.5 no . .
H(10) C(12) H(11) 56.2 no . 12_554
H(10) C(12) H(12) 109.4 no . .
H(10) C(12) H(12) 56.2 no . 12_554
H(10) C(12) H(11) 56.3 no 12_554 .
H(10) C(12) H(11) 109.5 no 12_554 12_554
H(10) C(12) H(12) 56.3 no 12_554 .
H(10) C(12) H(12) 109.6 no 12_554 12_554
H(11) C(12) H(11) 141.1 no . 12_554
H(11) C(12) H(12) 109.6 no . .
H(11) C(12) H(12) 56.3 no . 12_554
H(11) C(12) H(12) 56.2 no 12_554 .
H(11) C(12) H(12) 109.4 no 12_554 12_554
H(12) C(12) H(12) 141.1 no . 12_554

loop_
_geom_bond_atom_site_label_1
_geom_bond_atom_site_label_2
_geom_bond_distance
_geom_bond_publ_flag
_geom_bond_site_symmetry_2
F(1) B(4) 1.377(4) yes .
F(2) B(4) 1.325(6) yes .
F(3) F(6) 0.76(2) yes .
F(3) B(4) 1.344(10) yes .
F(4) F(5) 1.21(2) yes .
F(4) B(4) 1.287(4) yes .
F(5) B(4) 1.590(19) yes .
F(6) B(4) 1.339(13) yes .
N(1) C(4) 1.340(3) yes .
N(1) C(5) 1.326(4) yes .
N(2) C(9) 1.346(3) yes .
N(2) C(10) 1.329(5) yes .
N(4) C(13) 1.250(16) yes .
C(1) C(2) 1.543(2) yes .
C(1) C(2) 1.543(3) yes 7_555
C(1) C(7) 1.553(3) yes .
C(1) C(7) 1.553(2) yes 7_555
C(2) C(3) 1.403(4) yes .
C(2) C(6) 1.389(3) yes .
C(3) C(4) 1.375(3) yes .
C(5) C(6) 1.381(3) yes .
C(7) C(8) 1.394(4) yes .
C(7) C(11) 1.399(3) yes .
C(8) C(9) 1.380(4) yes .
C(10) C(11) 1.399(4) yes .
C(12) C(13) 1.415(15) yes .
N(1) H(1) 0.880 no .
C(3) H(2) 0.950 no .
C(4) H(3) 0.950 no .
C(5) H(4) 0.950 no .
C(6) H(5) 0.950 no .
C(8) H(6) 0.950 no .
C(9) H(7) 0.950 no .
C(10) H(8) 0.950 no .
C(11) H(9) 0.950 no .
C(12) H(10) 0.981 no .
C(12) H(10) 0.979 no 12_554
C(12) H(11) 0.979 no .
C(12) H(11) 0.981 no 12_554
C(12) H(12) 0.980 no .
C(12) H(12) 0.980 no 12_554

loop_
_geom_contact_atom_site_label_1
_geom_contact_atom_site_label_2
_geom_contact_distance
_geom_contact_site_symmetry_2
F(1) N(1) 2.864(3) .
F(1) C(4) 3.199(4) .
F(1) C(5) 2.971(3) .
F(1) C(5) 3.056(3) 12_554
F(1) C(6) 3.430(3) .
F(1) C(6) 3.365(4) 12_554
F(1) C(12) 3.215(7) .
F(2) N(1) 3.383(3) 2_544
F(2) C(2) 3.426(3) 2_544
F(2) C(3) 3.589(4) 2_544
F(2) C(3) 3.313(5) 12_544
F(2) C(4) 3.505(4) .
F(2) C(4) 3.557(4) 2_544
F(2) C(5) 3.237(3) 2_544
F(2) C(6) 3.249(3) 2_544
F(2) C(11) 3.588(4) 7_555
F(3) N(1) 3.305(9) 2_544
F(3) C(5) 2.926(8) 2_544
F(3) C(6) 3.585(8) 2_544
F(3) C(8) 3.320(10) 12_554
F(3) C(9) 3.338(10) 12_554
F(3) C(12) 3.327(9) .
F(4) N(1) 3.072(4) 2_544
F(4) C(5) 3.460(4) 2_544
F(4) C(5) 3.410(4) 12_554
F(4) C(6) 3.376(6) 12_554
F(4) C(10) 3.412(4) 3_654
F(5) N(1) 3.006(16) 2_544
F(5) C(4) 3.08(2) 2_544
F(5) C(5) 3.545(14) 2_544
F(5) C(9) 3.382(14) 2_654
F(6) N(1) 3.486(16) 2_544
F(6) C(5) 2.953(16) 2_544
F(6) C(6) 3.310(19) 2_544
F(6) C(10) 3.244(13) 7_555
F(6) C(11) 3.286(14) 7_555
F(6) C(12) 3.28(2) .
N(1) F(1) 2.864(3) .
N(1) F(2) 3.383(3) 6_665
N(1) F(3) 3.305(7) 6_665
N(1) F(4) 3.072(5) 6_665
N(1) F(5) 3.006(19) 6_665
N(1) F(6) 3.486(15) 6_665
N(1) N(2) 2.746(2) 2_654
N(1) C(9) 3.534(3) 2_654
N(1) B(4) 3.474(4) 6_665
N(2) N(1) 2.746(4) 6_565
N(2) N(2) 3.551(2) 8_665
N(2) N(4) 3.586(5) 6_555
N(2) C(4) 3.521(4) 6_565
N(4) N(2) 3.586(6) 2_554
N(4) N(2) 3.585(6) 7_555
N(4) C(4) 3.327(8) 1_455
N(4) C(4) 3.327(4) 12_444
C(2) F(2) 3.426(4) 6_665
C(3) F(2) 3.589(3) 6_665
C(3) F(2) 3.313(4) 12_544
C(4) F(1) 3.199(4) .
C(4) F(2) 3.505(4) .
C(4) F(2) 3.557(3) 6_665
C(4) F(5) 3.077(16) 6_665
C(4) N(2) 3.521(3) 2_654
C(4) N(4) 3.327(8) 1_655
C(5) F(1) 2.971(3) .
C(5) F(1) 3.056(5) 12_554
C(5) F(2) 3.237(4) 6_665
C(5) F(3) 2.926(7) 6_665
C(5) F(4) 3.460(7) 6_665
C(5) F(4) 3.410(6) 12_554
C(5) F(5) 3.55(2) 6_665
C(5) F(6) 2.953(13) 6_665
C(5) B(4) 3.441(5) 6_665
C(6) F(1) 3.430(3) .
C(6) F(1) 3.365(4) 12_554
C(6) F(2) 3.249(5) 6_665
C(6) F(3) 3.585(7) 6_665
C(6) F(4) 3.376(5) 12_554
C(6) F(6) 3.310(12) 6_665
C(8) F(3) 3.320(8) 12_554
C(9) F(3) 3.338(7) 12_554
C(9) F(5) 3.38(2) 6_565
C(9) N(1) 3.534(3) 6_565
C(10) F(4) 3.412(5) 5_665
C(10) F(6) 3.24(2) 7_555
C(10) C(10) 3.527(3) 8_665
C(10) C(13) 3.542(10) 6_555
C(11) F(2) 3.588(5) 7_555
C(11) F(6) 3.286(16) 7_555
C(11) C(12) 3.562(3) 6_555
C(12) F(1) 3.215(7) .
C(12) F(1) 3.214(4) 12_554
C(12) F(3) 3.327(9) .
C(12) F(3) 3.326(7) 12_554
C(12) F(6) 3.28(2) .
C(12) F(6) 3.277(17) 12_554
C(12) C(11) 3.562(5) 2_554
C(12) C(11) 3.560(5) 7_555
C(13) C(10) 3.542(12) 2_554
C(13) C(10) 3.542(12) 7_555
B(4) N(1) 3.474(4) 2_544
B(4) C(5) 3.441(3) 2_544
F(1) H(1) 3.096 .
F(1) H(4) 3.278 .
F(1) H(4) 2.437 12_554
F(1) H(5) 3.057 12_554
F(1) H(7) 3.083 2_654
F(1) H(9) 3.100 7_555
F(1) H(10) 2.786 .
F(1) H(10) 3.371 12_554
F(1) H(11) 2.829 .
F(1) H(11) 3.335 12_554
F(1) H(12) 3.595 .
F(1) H(12) 2.491 12_554
F(2) H(2) 2.382 12_544
F(2) H(3) 3.501 .
F(2) H(8) 3.470 7_555
F(2) H(9) 2.767 7_555
F(3) H(1) 3.346 2_544
F(3) H(4) 2.716 2_544
F(3) H(5) 2.805 12_554
F(3) H(6) 3.024 12_554
F(3) H(7) 3.047 12_554
F(3) H(8) 3.265 7_555
F(3) H(9) 3.471 7_555
F(3) H(10) 2.569 .
F(3) H(11) 3.275 .
F(3) H(11) 3.448 12_554
F(3) H(12) 2.453 12_554
F(4) H(1) 2.912 2_544
F(4) H(4) 3.590 2_544
F(4) H(4) 2.790 12_554
F(4) H(5) 2.728 12_554
F(4) H(7) 2.905 2_654
F(4) H(8) 2.655 3_654
F(5) H(1) 3.087 2_544
F(5) H(2) 3.494 12_544
F(5) H(3) 3.223 2_544
F(5) H(4) 3.423 12_554
F(5) H(7) 2.510 2_654
F(5) H(8) 3.464 3_654
F(6) H(4) 2.860 2_544
F(6) H(5) 3.453 2_544
F(6) H(5) 3.451 12_554
F(6) H(6) 3.526 12_554
F(6) H(7) 3.477 12_554
F(6) H(8) 2.650 7_555
F(6) H(9) 2.770 7_555
F(6) H(10) 2.703 .
F(6) H(11) 3.027 .
F(6) H(12) 2.321 12_554
N(1) H(7) 3.413 2_654
N(2) H(1) 1.875 6_565
N(2) H(3) 3.401 6_565
N(4) H(3) 2.434 1_455
N(4) H(3) 2.435 12_444
C(2) H(11) 3.341 .
C(4) H(3) 3.543 12_544
C(5) H(7) 3.507 7_665
C(6) H(8) 3.511 8_665
C(6) H(10) 3.071 12_554
C(6) H(11) 3.054 .
C(7) H(11) 3.196 7_555
C(8) H(10) 3.067 12_554
C(8) H(11) 3.381 .
C(9) H(1) 2.773 6_565
C(9) H(4) 3.206 7_565
C(10) H(1) 2.834 6_565
C(10) H(11) 3.211 7_555
C(10) H(12) 3.212 6_555
C(11) H(10) 3.490 6_555
C(11) H(11) 2.728 7_555
C(11) H(12) 3.003 6_555
C(12) H(6) 2.981 .
C(12) H(6) 2.984 12_554
C(12) H(9) 3.562 2_554
C(12) H(9) 3.560 7_555
C(13) H(3) 3.542 1_455
C(13) H(3) 3.542 12_444
C(13) H(6) 3.130 .
C(13) H(6) 3.133 12_554
B(4) H(1) 3.593 2_544
B(4) H(4) 3.574 2_544
B(4) H(4) 3.143 12_554
B(4) H(5) 3.158 12_554
B(4) H(7) 3.311 2_654
B(4) H(9) 3.245 7_555
B(4) H(10) 3.209 .
B(4) H(11) 3.527 .
B(4) H(12) 2.931 12_554
H(1) F(1) 3.096 .
H(1) F(3) 3.346 6_665
H(1) F(4) 2.912 6_665
H(1) F(5) 3.087 6_665
H(1) N(2) 1.875 2_654
H(1) C(9) 2.773 2_654
H(1) C(10) 2.834 2_654
H(1) B(4) 3.593 6_665
H(1) H(4) 3.597 12_554
H(1) H(7) 2.814 2_654
H(1) H(8) 2.917 2_654
H(2) F(2) 2.382 12_544
H(2) F(5) 3.494 12_544
H(3) F(2) 3.501 .
H(3) F(5) 3.223 6_665
H(3) N(2) 3.401 2_654
H(3) N(4) 2.434 1_655
H(3) C(4) 3.543 12_544
H(3) C(13) 3.542 1_655
H(3) H(3) 2.706 12_544
H(4) F(1) 3.278 .
H(4) F(1) 2.437 12_554
H(4) F(3) 2.716 6_665
H(4) F(4) 3.590 6_665
H(4) F(4) 2.790 12_554
H(4) F(5) 3.423 12_554
H(4) F(6) 2.860 6_665
H(4) C(9) 3.206 7_665
H(4) B(4) 3.574 6_665
H(4) B(4) 3.143 12_554
H(4) H(1) 3.597 12_554
H(4) H(4) 3.530 12_554
H(4) H(7) 2.593 7_665
H(5) F(1) 3.057 12_554
H(5) F(3) 2.805 12_554
H(5) F(4) 2.728 12_554
H(5) F(6) 3.453 6_665
H(5) F(6) 3.451 12_554
H(5) B(4) 3.158 12_554
H(5) H(8) 2.945 8_665
H(5) H(10) 2.722 12_554
H(5) H(11) 2.969 .
H(5) H(12) 3.364 .
H(6) F(3) 3.024 12_554
H(6) F(6) 3.526 12_554
H(6) C(12) 2.981 .
H(6) C(13) 3.130 .
H(6) H(10) 2.200 12_554
H(6) H(11) 2.494 .
H(6) H(12) 2.954 .
H(6) H(12) 3.389 12_554
H(7) F(1) 3.083 6_565
H(7) F(3) 3.047 12_554
H(7) F(4) 2.905 6_565
H(7) F(5) 2.510 6_565
H(7) F(6) 3.477 12_554
H(7) N(1) 3.413 6_565
H(7) C(5) 3.507 7_565
H(7) B(4) 3.311 6_565
H(7) H(1) 2.814 6_565
H(7) H(4) 2.593 7_565
H(8) F(2) 3.470 7_555
H(8) F(3) 3.265 7_555
H(8) F(4) 2.655 5_665
H(8) F(5) 3.464 5_665
H(8) F(6) 2.650 7_555
H(8) C(6) 3.511 8_665
H(8) H(1) 2.917 6_565
H(8) H(5) 2.945 8_665
H(8) H(11) 3.442 7_555
H(8) H(12) 3.182 6_555
H(9) F(1) 3.100 7_555
H(9) F(2) 2.767 7_555
H(9) F(3) 3.471 7_555
H(9) F(6) 2.770 7_555
H(9) C(12) 3.562 6_555
H(9) B(4) 3.245 7_555
H(9) H(10) 3.501 6_555
H(9) H(11) 2.682 7_555
H(9) H(12) 2.848 6_555
H(10) F(1) 2.786 .
H(10) F(1) 3.371 12_554
H(10) F(3) 2.569 .
H(10) F(6) 2.703 .
H(10) C(6) 3.071 12_554
H(10) C(8) 3.067 12_554
H(10) C(11) 3.490 2_554
H(10) B(4) 3.209 .
H(10) H(5) 2.722 12_554
H(10) H(6) 2.200 12_554
H(10) H(9) 3.501 2_554
H(11) F(1) 2.829 .
H(11) F(1) 3.335 12_554
H(11) F(3) 3.275 .
H(11) F(3) 3.448 12_554
H(11) F(6) 3.027 .
H(11) C(2) 3.341 .
H(11) C(6) 3.054 .
H(11) C(7) 3.196 7_555
H(11) C(8) 3.381 .
H(11) C(10) 3.211 7_555
H(11) C(11) 2.728 7_555
H(11) B(4) 3.527 .
H(11) H(5) 2.969 .
H(11) H(6) 2.494 .
H(11) H(8) 3.442 7_555
H(11) H(9) 2.682 7_555
H(12) F(1) 3.595 .
H(12) F(1) 2.491 12_554
H(12) F(3) 2.453 12_554
H(12) F(6) 2.321 12_554
H(12) C(10) 3.212 2_554
H(12) C(11) 3.003 2_554
H(12) B(4) 2.931 12_554
H(12) H(5) 3.364 .
H(12) H(6) 2.954 .
H(12) H(6) 3.389 12_554
H(12) H(8) 3.182 2_554
H(12) H(9) 2.848 2_554

loop_
_geom_torsion_atom_site_label_1
_geom_torsion_atom_site_label_2
_geom_torsion_atom_site_label_3
_geom_torsion_atom_site_label_4
_geom_torsion
_geom_torsion_site_symmetry_1
_geom_torsion_site_symmetry_3
_geom_torsion_site_symmetry_4
F(6) F(3) B(4) F(1) -90.0(16) . . .
F(6) F(3) B(4) F(2) 33.8(16) . . .
F(6) F(3) B(4) F(4) 158.6(16) . . .
F(6) F(3) B(4) F(5) 123.5(19) . . .
F(5) F(4) B(4) F(1) 106.2(9) . . .
F(5) F(4) B(4) F(2) -27.4(9) . . .
F(5) F(4) B(4) F(3) -142.0(9) . . .
F(5) F(4) B(4) F(6) -128.8(14) . . .
F(4) F(5) B(4) F(1) -95.1(6) . . .
F(4) F(5) B(4) F(2) 156.5(7) . . .
F(4) F(5) B(4) F(3) 50.2(12) . . .
F(4) F(5) B(4) F(6) 92.5(18) . . .
F(3) F(6) B(4) F(1) 101.3(13) . . .
F(3) F(6) B(4) F(2) -148.3(14) . . .
F(3) F(6) B(4) F(4) -25.1(19) . . .
F(3) F(6) B(4) F(5) -86(2) . . .
C(4) N(1) C(5) C(6) 1.1(3) . . .
C(5) N(1) C(4) C(3) -0.0(3) . . .
C(9) N(2) C(10) C(11) -0.9(3) . . .
C(10) N(2) C(9) C(8) 1.1(3) . . .
C(2) C(1) C(2) C(3) 42.6(2) . 7_555 7_555
C(2) C(1) C(2) C(6) -137.7(2) . 7_555 7_555
C(2) C(1) C(2) C(3) 42.6(2) 7_555 . .
C(2) C(1) C(2) C(6) -137.7(2) 7_555 . .
C(2) C(1) C(7) C(8) 76.3(2) . . .
C(2) C(1) C(7) C(11) -105.2(2) . . .
C(7) C(1) C(2) C(3) 162.9(2) . . .
C(7) C(1) C(2) C(6) -17.5(2) . . .
C(2) C(1) C(7) C(8) -164.9(2) . 7_555 7_555
C(2) C(1) C(7) C(11) 13.6(3) . 7_555 7_555
C(7) C(1) C(2) C(3) -78.6(2) 7_555 . .
C(7) C(1) C(2) C(6) 101.0(2) 7_555 . .
C(2) C(1) C(7) C(8) -164.88(18) 7_555 . .
C(2) C(1) C(7) C(11) 13.6(2) 7_555 . .
C(7) C(1) C(2) C(3) -78.6(2) . 7_555 7_555
C(7) C(1) C(2) C(6) 101.0(2) . 7_555 7_555
C(2) C(1) C(7) C(8) 76.3(3) 7_555 7_555 7_555
C(2) C(1) C(7) C(11) -105.2(2) 7_555 7_555 7_555
C(7) C(1) C(2) C(3) 162.9(2) 7_555 7_555 7_555
C(7) C(1) C(2) C(6) -17.5(3) 7_555 7_555 7_555
C(7) C(1) C(7) C(8) -43.8(2) . 7_555 7_555
C(7) C(1) C(7) C(11) 134.7(2) . 7_555 7_555
C(7) C(1) C(7) C(8) -43.76(19) 7_555 . .
C(7) C(1) C(7) C(11) 134.68(18) 7_555 . .
C(1) C(2) C(3) C(4) -178.2(2) . . .
C(1) C(2) C(6) C(5) 179.3(2) . . .
C(3) C(2) C(6) C(5) -1.1(3) . . .
C(6) C(2) C(3) C(4) 2.1(3) . . .
C(2) C(3) C(4) N(1) -1.6(3) . . .
N(1) C(5) C(6) C(2) -0.5(3) . . .
C(1) C(7) C(8) C(9) 176.75(18) . . .
C(1) C(7) C(11) C(10) -176.47(18) . . .
C(8) C(7) C(11) C(10) 2.0(2) . . .
C(11) C(7) C(8) C(9) -1.8(2) . . .
C(7) C(8) C(9) N(2) 0.2(3) . . .
N(2) C(10) C(11) C(7) -0.7(3) . . .
